data_4328017
loop_
_publ_author_name
'Daniel L. Reger'
'Agota Debreczeni'
'Mark D. Smith'
'Julia Jezierska'
'Andrew Ozarowski'

_publ_contact_author_address
;
Department of Chemistry and Biochemistry
University of South Carolina
Columbia, South Carolina 29208
USA
;
_publ_contact_author_email reger@mail.chem.sc.edu
_publ_contact_author_fax '1 803 777 9521'
_publ_contact_author_name 'Professor Daniel L. Reger'
_publ_contact_author_phone '1 803 777 2587'
_publ_section_title
;
 Copper(II) Carboxylate Dimers Prepared from Ligands Designed to Form a
 Robust \p...\p Stacking Synthon: Supramolecular Structures and Molecular
 Properties
;
_journal_name_full 'Inorganic Chemistry'
_journal_page_first 1068
_journal_page_last 1083
_journal_paper_doi 10.1021/ic202198k
_journal_volume 51
_journal_year 2012
_chemical_formula_moiety 'C76 H52 Cu2 N8 O16, 2(C H2 Cl2)'
_chemical_formula_sum 'C78 H56 Cl4 Cu2 N8 O16'
_chemical_formula_weight 1630.19
_chemical_name_systematic
; 
 ? 
;
_space_group_IT_number 2
_symmetry_cell_setting triclinic
_symmetry_space_group_name_Hall '-P 1'
_symmetry_space_group_name_H-M 'P -1'
_atom_sites_solution_hydrogens geom
_atom_sites_solution_primary direct
_atom_sites_solution_secondary difmap
_audit_creation_method SHELXL-97
_cell_angle_alpha 77.9830(10)
_cell_angle_beta 74.5240(10)
_cell_angle_gamma 82.6250(10)
_cell_formula_units_Z 1
_cell_length_a 10.5476(5)
_cell_length_b 11.9372(5)
_cell_length_c 14.8309(7)
_cell_measurement_reflns_used 7409
_cell_measurement_temperature 150(2)
_cell_measurement_theta_max 26.349
_cell_measurement_theta_min 2.167
_cell_volume 1754.94(14)
_computing_cell_refinement 'SAINT-Plus Version 6.45 (Bruker, 2001)'
_computing_data_collection 'SMART Version 5.625 (Bruker, 2001)'
_computing_data_reduction 'SAINT-Plus Version 6.45 (Bruker, 2001)'
_computing_molecular_graphics various
_computing_publication_material 'SHELXTL Version 6.14 (Bruker, 2000)'
_computing_structure_refinement 'SHELXL-97 (Sheldrick, 1997)'
_computing_structure_solution 'SHELXS-97 (Sheldrick, 1990)'
_diffrn_ambient_temperature 150(2)
_diffrn_measured_fraction_theta_full 1.000
_diffrn_measured_fraction_theta_max 1.000
_diffrn_measurement_device_type 'Bruker SMART APEX CCD diffractometer'
_diffrn_measurement_method 'omega scans'
_diffrn_radiation_monochromator graphite
_diffrn_radiation_source 'fine-focus sealed tube'
_diffrn_radiation_type MoK\a
_diffrn_radiation_wavelength 0.71073
_diffrn_reflns_av_R_equivalents 0.0368
_diffrn_reflns_av_sigmaI/netI 0.0348
_diffrn_reflns_limit_h_max 12
_diffrn_reflns_limit_h_min -12
_diffrn_reflns_limit_k_max 14
_diffrn_reflns_limit_k_min -14
_diffrn_reflns_limit_l_max 17
_diffrn_reflns_limit_l_min -17
_diffrn_reflns_number 21316
_diffrn_reflns_theta_full 25.03
_diffrn_reflns_theta_max 25.03
_diffrn_reflns_theta_min 1.45
_exptl_absorpt_coefficient_mu 0.837
_exptl_absorpt_correction_T_max 1.0000
_exptl_absorpt_correction_T_min 0.8809
_exptl_absorpt_correction_type multi-scan
_exptl_absorpt_process_details 'SADABS Version 2.05 (Bruker, 2001)'
_exptl_crystal_colour blue
_exptl_crystal_density_diffrn 1.542
_exptl_crystal_density_meas 0
_exptl_crystal_description prism
_exptl_crystal_F_000 834
_exptl_crystal_size_max 0.32
_exptl_crystal_size_mid 0.24
_exptl_crystal_size_min 0.14
_refine_diff_density_max 0.746
_refine_diff_density_min -1.079
_refine_diff_density_rms 0.088
_refine_ls_extinction_method none
_refine_ls_goodness_of_fit_ref 1.051
_refine_ls_hydrogen_treatment constr
_refine_ls_matrix_type full
_refine_ls_number_parameters 487
_refine_ls_number_reflns 6213
_refine_ls_number_restraints 6
_refine_ls_restrained_S_all 1.056
_refine_ls_R_factor_all 0.0589
_refine_ls_R_factor_gt 0.0507
_refine_ls_shift/su_max 0.001
_refine_ls_shift/su_mean 0.000
_refine_ls_structure_factor_coef Fsqd
_refine_ls_weighting_details 'calc w=1/[\s^2^(Fo^2^)+(0.0819P)^2^+1.8947P] where P=(Fo^2^+2Fc^2^)/3'
_refine_ls_weighting_scheme calc
_refine_ls_wR_factor_gt 0.1371
_refine_ls_wR_factor_ref 0.1440
_reflns_number_gt 5367
_reflns_number_total 6213
_reflns_threshold_expression >2sigma(I)
_cod_data_source_file ic202198k_si_001_1.cif
_cod_data_source_block 4
_cod_database_code 4328017

loop_
_symmetry_equiv_pos_as_xyz
'x, y, z'
'-x, -y, -z'

loop_
_atom_site_label
_atom_site_type_symbol
_atom_site_fract_x
_atom_site_fract_y
_atom_site_fract_z
_atom_site_U_iso_or_equiv
_atom_site_adp_type
_atom_site_occupancy
_atom_site_symmetry_multiplicity
_atom_site_calc_flag
_atom_site_refinement_flags
Cu1 Cu 0.11883(4) 0.39154(3) 0.50866(2) 0.02565(14) Uani 1 1 d .
C1 C 0.2908(3) 0.6441(3) 0.1454(2) 0.0331(8) Uani 1 1 d .
C2 C 0.3917(3) 0.6564(3) 0.0539(2) 0.0288(7) Uani 1 1 d .
C3 C 0.3727(3) 0.6106(3) -0.0219(2) 0.0274(7) Uani 1 1 d .
C4 C 0.2620(3) 0.5498(3) -0.0104(2) 0.0289(7) Uani 1 1 d .
C5 C 0.1634(3) 0.5319(3) 0.0818(2) 0.0326(7) Uani 1 1 d .
C6 C 0.5019(4) 0.7124(3) 0.0424(3) 0.0390(8) Uani 1 1 d .
H6 H 0.5146 0.7417 0.0939 0.047 Uiso 1 1 calc R
C7 C 0.5958(4) 0.7267(3) -0.0450(3) 0.0445(9) Uani 1 1 d .
H7 H 0.6717 0.7659 -0.0523 0.053 Uiso 1 1 calc R
C8 C 0.5798(4) 0.6851(3) -0.1199(3) 0.0424(9) Uani 1 1 d .
H8 H 0.6444 0.6960 -0.1789 0.051 Uiso 1 1 calc R
C9 C 0.4675(3) 0.6258(3) -0.1103(2) 0.0334(8) Uani 1 1 d .
C10 C 0.4469(4) 0.5794(3) -0.1852(2) 0.0410(9) Uani 1 1 d .
H10 H 0.5092 0.5890 -0.2452 0.049 Uiso 1 1 calc R
C11 C 0.3391(4) 0.5212(3) -0.1723(2) 0.0416(9) Uani 1 1 d .
H11 H 0.3273 0.4901 -0.2232 0.050 Uiso 1 1 calc R
C12 C 0.2449(4) 0.5064(3) -0.0848(2) 0.0366(8) Uani 1 1 d .
H12 H 0.1694 0.4663 -0.0769 0.044 Uiso 1 1 calc R
C13 C 0.0817(3) 0.5769(3) 0.2418(2) 0.0387(8) Uani 1 1 d .
H13A H -0.0002 0.5523 0.2337 0.046 Uiso 1 1 calc R
H13B H 0.0606 0.6529 0.2612 0.046 Uiso 1 1 calc R
C14 C 0.1276(3) 0.4918(3) 0.3192(2) 0.0284(7) Uani 1 1 d .
C15 C 0.1453(3) 0.1985(3) 0.8665(2) 0.0332(7) Uani 1 1 d .
C16 C 0.0327(4) 0.1892(3) 0.9504(2) 0.0363(8) Uani 1 1 d .
C17 C -0.0763(4) 0.1301(3) 0.9538(3) 0.0368(8) Uani 1 1 d .
C18 C -0.0809(4) 0.0814(3) 0.8762(3) 0.0383(8) Uani 1 1 d .
C19 C 0.0305(4) 0.0878(3) 0.7918(2) 0.0355(8) Uani 1 1 d .
C20 C 0.0341(5) 0.2375(4) 1.0268(3) 0.0500(10) Uani 1 1 d .
H20 H 0.1065 0.2789 1.0242 0.060 Uiso 1 1 calc R
C21 C -0.0710(6) 0.2257(4) 1.1084(3) 0.0643(14) Uani 1 1 d .
H21 H -0.0686 0.2590 1.1607 0.077 Uiso 1 1 calc R
C22 C -0.1750(5) 0.1683(4) 1.1140(3) 0.0648(14) Uani 1 1 d .
H22 H -0.2441 0.1607 1.1705 0.078 Uiso 1 1 calc R
C23 C -0.1835(4) 0.1186(3) 1.0370(3) 0.0514(11) Uani 1 1 d .
C24 C -0.2916(4) 0.0607(4) 1.0374(4) 0.0694(16) Uani 1 1 d .
H24 H -0.3638 0.0525 1.0921 0.083 Uiso 1 1 calc R
C25 C -0.2942(4) 0.0162(4) 0.9608(5) 0.0738(16) Uani 1 1 d .
H25 H -0.3685 -0.0223 0.9625 0.089 Uiso 1 1 calc R
C26 C -0.1894(4) 0.0263(3) 0.8797(4) 0.0565(11) Uani 1 1 d .
H26 H -0.1930 -0.0051 0.8267 0.068 Uiso 1 1 calc R
C27 C 0.2528(4) 0.1408(3) 0.7123(2) 0.0414(9) Uani 1 1 d .
H27A H 0.2749 0.0605 0.7021 0.050 Uiso 1 1 calc R
H27B H 0.3290 0.1651 0.7287 0.050 Uiso 1 1 calc R
C28 C 0.2359(3) 0.2159(3) 0.6197(2) 0.0320(7) Uani 1 1 d .
C29 C 0.0495(4) 0.2213(3) 0.4157(3) 0.0475(10) Uani 1 1 d .
H29 H 0.1244 0.2461 0.3668 0.057 Uiso 1 1 calc R
C30 C -0.0197(5) 0.1383(4) 0.4029(4) 0.0604(12) Uani 1 1 d .
H30 H 0.0065 0.1075 0.3459 0.073 Uiso 1 1 calc R
C31 C -0.1262(5) 0.1007(4) 0.4728(4) 0.0648(14) Uani 1 1 d .
H31 H -0.1753 0.0430 0.4659 0.078 Uiso 1 1 calc R
C32 C -0.1615(4) 0.1486(4) 0.5546(4) 0.0580(11) Uani 1 1 d .
H32 H -0.2353 0.1239 0.6046 0.070 Uiso 1 1 calc R
C33 C -0.0888(4) 0.2317(3) 0.5625(3) 0.0417(9) Uani 1 1 d .
H33 H -0.1137 0.2643 0.6185 0.050 Uiso 1 1 calc R
C34 C 0.2485(3) 0.5429(3) 0.5824(2) 0.0335(7) Uani 1 1 d .
H34 H 0.1860 0.5165 0.6399 0.040 Uiso 1 1 calc R
C35 C 0.3310(4) 0.6233(3) 0.5822(3) 0.0412(8) Uani 1 1 d .
H35 H 0.3238 0.6526 0.6383 0.049 Uiso 1 1 calc R
C36 C 0.4249(4) 0.6615(3) 0.4996(3) 0.0419(9) Uani 1 1 d .
H36 H 0.4839 0.7160 0.4984 0.050 Uiso 1 1 calc R
C37 C 0.4303(4) 0.6181(3) 0.4189(3) 0.0422(9) Uani 1 1 d .
H37 H 0.4927 0.6427 0.3608 0.051 Uiso 1 1 calc R
C38 C 0.3435(3) 0.5385(3) 0.4244(2) 0.0357(8) Uani 1 1 d .
H38 H 0.3476 0.5091 0.3688 0.043 Uiso 1 1 calc R
N1 N 0.1801(3) 0.5877(2) 0.15108(17) 0.0316(6) Uani 1 1 d .
N2 N 0.1390(3) 0.1429(2) 0.79334(19) 0.0320(6) Uani 1 1 d .
N3 N 0.0166(3) 0.2688(2) 0.4935(2) 0.0332(6) Uani 1 1 d .
N4 N 0.2529(3) 0.5003(2) 0.50489(18) 0.0287(6) Uani 1 1 d .
O1 O 0.2989(3) 0.6814(2) 0.21387(17) 0.0458(6) Uani 1 1 d .
O2 O 0.0711(3) 0.4730(2) 0.09841(17) 0.0455(6) Uani 1 1 d .
O3 O 0.0600(2) 0.49948(18) 0.40484(14) 0.0266(5) Uani 1 1 d .
O4 O 0.2214(2) 0.4207(2) 0.30031(15) 0.0350(5) Uani 1 1 d .
O5 O 0.2413(3) 0.2489(2) 0.8591(2) 0.0510(7) Uani 1 1 d .
O6 O 0.0353(3) 0.0468(2) 0.72270(19) 0.0511(7) Uani 1 1 d .
O7 O 0.1484(2) 0.29982(19) 0.62684(15) 0.0302(5) Uani 1 1 d .
O8 O 0.3093(3) 0.1932(2) 0.54484(17) 0.0472(7) Uani 1 1 d .
C1S C 0.4532(6) 0.0437(6) 0.3873(5) 0.050(2) Uiso 0.596(13) 1 d PD
H1SA H 0.3789 0.0709 0.4330 0.060 Uiso 0.596(13) 1 d PR
H1SB H 0.4828 -0.0323 0.4141 0.060 Uiso 0.596(13) 1 d PR
C2S C 0.4101(9) 0.1292(14) 0.3618(11) 0.091(6) Uiso 0.404(13) 1 d PD
H2SA H 0.3688 0.2046 0.3458 0.109 Uiso 0.404(13) 1 d PR
H2SB H 0.3641 0.0947 0.4245 0.109 Uiso 0.404(13) 1 d PR
Cl1 Cl 0.57995(15) 0.13453(13) 0.36016(11) 0.0854(5) Uani 1 1 d D
Cl2 Cl 0.40652(17) 0.03999(16) 0.28082(11) 0.0947(5) Uani 1 1 d D

loop_
_atom_site_aniso_label
_atom_site_aniso_U_11
_atom_site_aniso_U_22
_atom_site_aniso_U_33
_atom_site_aniso_U_23
_atom_site_aniso_U_13
_atom_site_aniso_U_12
Cu1 0.0278(2) 0.0297(2) 0.0184(2) -0.00536(15) -0.00411(15) -0.00015(16)
C1 0.0407(19) 0.0339(18) 0.0228(16) -0.0049(13) -0.0097(14) 0.0083(15)
C2 0.0327(17) 0.0272(16) 0.0243(15) -0.0029(12) -0.0086(13) 0.0060(13)
C3 0.0304(17) 0.0285(16) 0.0195(15) -0.0022(12) -0.0070(13) 0.0095(13)
C4 0.0324(17) 0.0323(17) 0.0193(15) -0.0031(12) -0.0067(13) 0.0060(14)
C5 0.0306(18) 0.0410(19) 0.0223(16) -0.0006(14) -0.0074(13) 0.0048(15)
C6 0.041(2) 0.0367(19) 0.041(2) -0.0067(16) -0.0169(16) 0.0032(16)
C7 0.0318(19) 0.039(2) 0.058(2) -0.0001(18) -0.0091(17) -0.0028(16)
C8 0.0330(19) 0.043(2) 0.039(2) 0.0006(16) 0.0013(15) 0.0081(16)
C9 0.0321(18) 0.0343(18) 0.0246(16) -0.0009(13) -0.0003(13) 0.0097(14)
C10 0.049(2) 0.047(2) 0.0177(15) -0.0040(14) -0.0010(15) 0.0130(18)
C11 0.056(2) 0.048(2) 0.0206(16) -0.0121(15) -0.0103(16) 0.0089(18)
C12 0.044(2) 0.0387(19) 0.0284(17) -0.0040(14) -0.0153(15) 0.0022(16)
C13 0.0326(18) 0.057(2) 0.0185(15) -0.0066(15) 0.0005(13) 0.0090(16)
C14 0.0262(16) 0.0372(18) 0.0207(15) -0.0080(13) -0.0022(12) -0.0021(14)
C15 0.0396(19) 0.0302(17) 0.0328(17) -0.0040(14) -0.0165(15) 0.0002(15)
C16 0.047(2) 0.0313(18) 0.0309(17) -0.0032(14) -0.0159(15) 0.0074(15)
C17 0.041(2) 0.0258(17) 0.0361(18) 0.0047(14) -0.0101(15) 0.0090(15)
C18 0.041(2) 0.0228(17) 0.051(2) 0.0020(15) -0.0179(17) -0.0002(15)
C19 0.048(2) 0.0244(17) 0.0379(19) -0.0023(14) -0.0205(16) 0.0003(15)
C20 0.068(3) 0.047(2) 0.038(2) -0.0119(17) -0.025(2) 0.016(2)
C21 0.094(4) 0.059(3) 0.032(2) -0.013(2) -0.018(2) 0.034(3)
C22 0.075(3) 0.057(3) 0.035(2) 0.005(2) 0.004(2) 0.034(3)
C23 0.050(2) 0.035(2) 0.047(2) 0.0116(17) 0.0011(19) 0.0178(18)
C24 0.040(2) 0.045(3) 0.089(4) 0.019(3) 0.012(2) 0.009(2)
C25 0.036(2) 0.043(3) 0.127(5) 0.004(3) -0.009(3) -0.0030(19)
C26 0.047(2) 0.032(2) 0.093(3) -0.005(2) -0.026(2) -0.0036(18)
C27 0.042(2) 0.041(2) 0.0354(19) -0.0063(16) -0.0068(16) 0.0128(16)
C28 0.0299(17) 0.0370(19) 0.0289(17) -0.0101(14) -0.0053(14) 0.0011(14)
C29 0.067(3) 0.037(2) 0.041(2) -0.0111(17) -0.0135(19) -0.0053(19)
C30 0.092(4) 0.038(2) 0.065(3) -0.016(2) -0.037(3) -0.005(2)
C31 0.073(3) 0.037(2) 0.102(4) -0.006(2) -0.055(3) -0.009(2)
C32 0.045(2) 0.049(2) 0.081(3) 0.001(2) -0.023(2) -0.0095(19)
C33 0.037(2) 0.039(2) 0.047(2) -0.0010(16) -0.0124(17) -0.0038(16)
C34 0.0333(18) 0.0411(19) 0.0259(16) -0.0039(14) -0.0077(14) -0.0048(15)
C35 0.044(2) 0.051(2) 0.0330(18) -0.0089(16) -0.0143(16) -0.0048(17)
C36 0.0343(19) 0.046(2) 0.047(2) -0.0055(17) -0.0116(16) -0.0087(16)
C37 0.0325(19) 0.053(2) 0.0366(19) -0.0067(17) -0.0018(15) -0.0039(17)
C38 0.0312(18) 0.044(2) 0.0301(17) -0.0092(15) -0.0051(14) 0.0012(15)
N1 0.0320(15) 0.0420(16) 0.0160(12) -0.0042(11) -0.0023(11) 0.0058(12)
N2 0.0370(15) 0.0302(15) 0.0272(14) -0.0011(11) -0.0103(12) 0.0018(12)
N3 0.0402(16) 0.0293(14) 0.0312(14) -0.0049(12) -0.0118(12) -0.0018(12)
N4 0.0250(13) 0.0362(15) 0.0242(13) -0.0063(11) -0.0055(11) 0.0003(11)
O1 0.0658(18) 0.0478(15) 0.0266(12) -0.0151(11) -0.0116(12) -0.0009(13)
O2 0.0389(14) 0.0639(18) 0.0317(13) -0.0040(12) -0.0052(11) -0.0120(13)
O3 0.0263(11) 0.0348(12) 0.0163(10) -0.0056(9) -0.0020(8) 0.0013(9)
O4 0.0341(13) 0.0425(14) 0.0237(11) -0.0077(10) -0.0021(9) 0.0060(11)
O5 0.0489(16) 0.0540(17) 0.0566(17) -0.0135(14) -0.0172(13) -0.0127(14)
O6 0.078(2) 0.0388(15) 0.0472(16) -0.0140(12) -0.0283(15) -0.0045(14)
O7 0.0333(12) 0.0323(12) 0.0223(11) -0.0053(9) -0.0056(9) 0.0051(10)
O8 0.0440(15) 0.0567(17) 0.0320(13) -0.0129(12) 0.0051(11) 0.0059(13)
Cl1 0.0862(10) 0.0768(9) 0.0871(10) -0.0405(8) 0.0148(8) -0.0195(7)
Cl2 0.0969(11) 0.1171(13) 0.0653(8) -0.0046(8) -0.0100(8) -0.0328(10)

loop_
_atom_type_symbol
_atom_type_description
_atom_type_scat_dispersion_real
_atom_type_scat_dispersion_imag
_atom_type_scat_source
C C 0.0033 0.0016 'International Tables Vol C Tables 4.2.6.8 and 6.1.1.4'
H H 0.0000 0.0000 'International Tables Vol C Tables 4.2.6.8 and 6.1.1.4'
N N 0.0061 0.0033 'International Tables Vol C Tables 4.2.6.8 and 6.1.1.4'
O O 0.0106 0.0060 'International Tables Vol C Tables 4.2.6.8 and 6.1.1.4'
Cu Cu 0.3201 1.2651 'International Tables Vol C Tables 4.2.6.8 and 6.1.1.4'
Cl Cl 0.1484 0.1585 'International Tables Vol C Tables 4.2.6.8 and 6.1.1.4'

loop_
_geom_angle_atom_site_label_1
_geom_angle_atom_site_label_2
_geom_angle_atom_site_label_3
_geom_angle
_geom_angle_site_symmetry_1
_geom_angle_site_symmetry_3
O7 Cu1 O3 168.88(8) . .
O7 Cu1 N3 90.58(10) . .
O3 Cu1 N3 90.64(10) . .
O7 Cu1 N4 91.20(10) . .
O3 Cu1 N4 89.87(10) . .
N3 Cu1 N4 168.12(11) . .
O7 Cu1 O3 90.50(8) . 2_566
O3 Cu1 O3 78.39(8) . 2_566
N3 Cu1 O3 98.35(10) . 2_566
N4 Cu1 O3 93.38(9) . 2_566
O7 Cu1 Cu1 125.33(6) . 2_566
O3 Cu1 Cu1 43.56(6) . 2_566
N3 Cu1 Cu1 96.24(8) . 2_566
N4 Cu1 Cu1 92.31(8) . 2_566
O3 Cu1 Cu1 34.83(5) 2_566 2_566
O1 C1 N1 119.5(3) . .
O1 C1 C2 123.6(3) . .
N1 C1 C2 116.8(3) . .
C6 C2 C3 120.4(3) . .
C6 C2 C1 120.2(3) . .
C3 C2 C1 119.4(3) . .
C4 C3 C9 119.7(3) . .
C4 C3 C2 121.2(3) . .
C9 C3 C2 119.2(3) . .
C12 C4 C3 120.3(3) . .
C12 C4 C5 119.4(3) . .
C3 C4 C5 120.2(3) . .
O2 C5 N1 120.4(3) . .
O2 C5 C4 123.4(3) . .
N1 C5 C4 116.2(3) . .
C2 C6 C7 120.2(3) . .
C2 C6 H6 119.9 . .
C7 C6 H6 119.9 . .
C8 C7 C6 121.0(4) . .
C8 C7 H7 119.5 . .
C6 C7 H7 119.5 . .
C7 C8 C9 120.4(3) . .
C7 C8 H8 119.8 . .
C9 C8 H8 119.8 . .
C3 C9 C10 118.3(3) . .
C3 C9 C8 118.8(3) . .
C10 C9 C8 122.8(3) . .
C11 C10 C9 120.8(3) . .
C11 C10 H10 119.6 . .
C9 C10 H10 119.6 . .
C10 C11 C12 120.8(3) . .
C10 C11 H11 119.6 . .
C12 C11 H11 119.6 . .
C4 C12 C11 120.0(3) . .
C4 C12 H12 120.0 . .
C11 C12 H12 120.0 . .
N1 C13 C14 112.5(3) . .
N1 C13 H13A 109.1 . .
C14 C13 H13A 109.1 . .
N1 C13 H13B 109.1 . .
C14 C13 H13B 109.1 . .
H13A C13 H13B 107.8 . .
O4 C14 O3 124.0(3) . .
O4 C14 C13 121.2(3) . .
O3 C14 C13 114.7(3) . .
O5 C15 N2 119.9(3) . .
O5 C15 C16 123.5(3) . .
N2 C15 C16 116.5(3) . .
C20 C16 C17 119.6(4) . .
C20 C16 C15 119.9(4) . .
C17 C16 C15 120.5(3) . .
C16 C17 C18 120.7(3) . .
C16 C17 C23 120.0(4) . .
C18 C17 C23 119.3(4) . .
C26 C18 C17 120.0(4) . .
C26 C18 C19 119.8(4) . .
C17 C18 C19 120.2(3) . .
O6 C19 N2 118.6(3) . .
O6 C19 C18 124.4(3) . .
N2 C19 C18 117.0(3) . .
C16 C20 C21 120.3(5) . .
C16 C20 H20 119.9 . .
C21 C20 H20 119.9 . .
C22 C21 C20 121.2(4) . .
C22 C21 H21 119.4 . .
C20 C21 H21 119.4 . .
C21 C22 C23 121.2(4) . .
C21 C22 H22 119.4 . .
C23 C22 H22 119.4 . .
C24 C23 C22 123.9(4) . .
C24 C23 C17 118.4(4) . .
C22 C23 C17 117.7(4) . .
C25 C24 C23 120.9(4) . .
C25 C24 H24 119.5 . .
C23 C24 H24 119.5 . .
C24 C25 C26 120.9(5) . .
C24 C25 H25 119.5 . .
C26 C25 H25 119.5 . .
C18 C26 C25 120.4(5) . .
C18 C26 H26 119.8 . .
C25 C26 H26 119.8 . .
N2 C27 C28 115.6(3) . .
N2 C27 H27A 108.4 . .
C28 C27 H27A 108.4 . .
N2 C27 H27B 108.4 . .
C28 C27 H27B 108.4 . .
H27A C27 H27B 107.4 . .
O8 C28 O7 125.6(3) . .
O8 C28 C27 118.1(3) . .
O7 C28 C27 116.2(3) . .
N3 C29 C30 123.2(4) . .
N3 C29 H29 118.4 . .
C30 C29 H29 118.4 . .
C31 C30 C29 119.1(4) . .
C31 C30 H30 120.5 . .
C29 C30 H30 120.5 . .
C30 C31 C32 118.5(4) . .
C30 C31 H31 120.7 . .
C32 C31 H31 120.7 . .
C33 C32 C31 119.4(4) . .
C33 C32 H32 120.3 . .
C31 C32 H32 120.3 . .
N3 C33 C32 122.2(4) . .
N3 C33 H33 118.9 . .
C32 C33 H33 118.9 . .
N4 C34 C35 122.6(3) . .
N4 C34 H34 118.7 . .
C35 C34 H34 118.7 . .
C34 C35 C36 119.7(3) . .
C34 C35 H35 120.1 . .
C36 C35 H35 120.1 . .
C37 C36 C35 118.2(3) . .
C37 C36 H36 120.9 . .
C35 C36 H36 120.9 . .
C38 C37 C36 118.8(3) . .
C38 C37 H37 120.6 . .
C36 C37 H37 120.6 . .
N4 C38 C37 123.2(3) . .
N4 C38 H38 118.4 . .
C37 C38 H38 118.4 . .
C5 N1 C1 125.6(3) . .
C5 N1 C13 118.2(3) . .
C1 N1 C13 115.9(3) . .
C19 N2 C15 124.9(3) . .
C19 N2 C27 116.3(3) . .
C15 N2 C27 118.8(3) . .
C29 N3 C33 117.6(3) . .
C29 N3 Cu1 121.9(3) . .
C33 N3 Cu1 120.4(2) . .
C34 N4 C38 117.5(3) . .
C34 N4 Cu1 120.1(2) . .
C38 N4 Cu1 122.3(2) . .
C14 O3 Cu1 116.13(19) . .
C14 O3 Cu1 142.2(2) . 2_566
Cu1 O3 Cu1 101.61(8) . 2_566
C28 O7 Cu1 116.7(2) . .

loop_
_geom_bond_atom_site_label_1
_geom_bond_atom_site_label_2
_geom_bond_distance
_geom_bond_site_symmetry_2
Cu1 O7 1.942(2) .
Cu1 O3 1.974(2) .
Cu1 N3 2.009(3) .
Cu1 N4 2.021(3) .
Cu1 O3 2.381(2) 2_566
Cu1 O4 2.950(2) .
Cu1 O8 2.959(3) .
Cu1 Cu1 3.3844(7) 2_566
C1 O1 1.217(4) .
C1 N1 1.396(5) .
C1 C2 1.477(5) .
C2 C6 1.369(5) .
C2 C3 1.417(4) .
C3 C4 1.407(5) .
C3 C9 1.415(4) .
C4 C12 1.374(5) .
C4 C5 1.474(4) .
C5 O2 1.215(4) .
C5 N1 1.394(4) .
C6 C7 1.399(5) .
C6 H6 0.9500 .
C7 C8 1.363(6) .
C7 H7 0.9500 .
C8 C9 1.417(5) .
C8 H8 0.9500 .
C9 C10 1.416(5) .
C10 C11 1.357(6) .
C10 H10 0.9500 .
C11 C12 1.401(5) .
C11 H11 0.9500 .
C12 H12 0.9500 .
C13 N1 1.456(4) .
C13 C14 1.507(5) .
C13 H13A 0.9900 .
C13 H13B 0.9900 .
C14 O4 1.230(4) .
C14 O3 1.296(4) .
C15 O5 1.212(4) .
C15 N2 1.404(4) .
C15 C16 1.469(5) .
C16 C20 1.379(5) .
C16 C17 1.409(5) .
C17 C18 1.409(5) .
C17 C23 1.430(5) .
C18 C26 1.375(5) .
C18 C19 1.467(5) .
C19 O6 1.211(4) .
C19 N2 1.398(4) .
C20 C21 1.402(6) .
C20 H20 0.9500 .
C21 C22 1.341(7) .
C21 H21 0.9500 .
C22 C23 1.418(7) .
C22 H22 0.9500 .
C23 C24 1.405(7) .
C24 C25 1.359(8) .
C24 H24 0.9500 .
C25 C26 1.396(7) .
C25 H25 0.9500 .
C26 H26 0.9500 .
C27 N2 1.456(4) .
C27 C28 1.517(5) .
C27 H27A 0.9900 .
C27 H27B 0.9900 .
C28 O8 1.232(4) .
C28 O7 1.274(4) .
C29 N3 1.335(5) .
C29 C30 1.375(6) .
C29 H29 0.9500 .
C30 C31 1.362(7) .
C30 H30 0.9500 .
C31 C32 1.389(7) .
C31 H31 0.9500 .
C32 C33 1.371(6) .
C32 H32 0.9500 .
C33 N3 1.344(5) .
C33 H33 0.9500 .
C34 N4 1.339(4) .
C34 C35 1.375(5) .
C34 H34 0.9500 .
C35 C36 1.387(5) .
C35 H35 0.9500 .
C36 C37 1.385(5) .
C36 H36 0.9500 .
C37 C38 1.379(5) .
C37 H37 0.9500 .
C38 N4 1.351(4) .
C38 H38 0.9500 .
O3 Cu1 2.381(2) 2_566
C1S C2S 1.097(16) .
C1S Cl1 1.740(5) .
C1S Cl2 1.785(5) .
C1S H1SA 0.9600 .
C1S H1SB 0.9600 .
C1S H2SB 1.1289 .
C2S Cl2 1.774(8) .
C2S Cl1 1.794(8) .
C2S H1SA 1.1295 .
C2S H2SA 0.9600 .
C2S H2SB 0.9600 .

loop_
_geom_torsion_atom_site_label_1
_geom_torsion_atom_site_label_2
_geom_torsion_atom_site_label_3
_geom_torsion_atom_site_label_4
_geom_torsion
_geom_torsion_site_symmetry_1
_geom_torsion_site_symmetry_4
O1 C1 C2 C6 -0.2(5) . .
N1 C1 C2 C6 178.9(3) . .
O1 C1 C2 C3 -179.5(3) . .
N1 C1 C2 C3 -0.5(4) . .
C6 C2 C3 C4 178.1(3) . .
C1 C2 C3 C4 -2.6(4) . .
C6 C2 C3 C9 -1.4(5) . .
C1 C2 C3 C9 178.0(3) . .
C9 C3 C4 C12 -0.7(5) . .
C2 C3 C4 C12 179.8(3) . .
C9 C3 C4 C5 179.1(3) . .
C2 C3 C4 C5 -0.3(5) . .
C12 C4 C5 O2 5.6(5) . .
C3 C4 C5 O2 -174.3(3) . .
C12 C4 C5 N1 -173.9(3) . .
C3 C4 C5 N1 6.2(4) . .
C3 C2 C6 C7 1.1(5) . .
C1 C2 C6 C7 -178.3(3) . .
C2 C6 C7 C8 -0.2(5) . .
C6 C7 C8 C9 -0.3(6) . .
C4 C3 C9 C10 0.4(4) . .
C2 C3 C9 C10 179.9(3) . .
C4 C3 C9 C8 -178.6(3) . .
C2 C3 C9 C8 0.9(4) . .
C7 C8 C9 C3 0.0(5) . .
C7 C8 C9 C10 -179.0(3) . .
C3 C9 C10 C11 -0.3(5) . .
C8 C9 C10 C11 178.7(3) . .
C9 C10 C11 C12 0.5(5) . .
C3 C4 C12 C11 0.9(5) . .
C5 C4 C12 C11 -178.9(3) . .
C10 C11 C12 C4 -0.8(5) . .
N1 C13 C14 O4 -17.3(5) . .
N1 C13 C14 O3 163.5(3) . .
O5 C15 C16 C20 -1.3(5) . .
N2 C15 C16 C20 177.3(3) . .
O5 C15 C16 C17 179.5(3) . .
N2 C15 C16 C17 -1.9(5) . .
C20 C16 C17 C18 179.1(3) . .
C15 C16 C17 C18 -1.7(5) . .
C20 C16 C17 C23 -1.1(5) . .
C15 C16 C17 C23 178.1(3) . .
C16 C17 C18 C26 -178.4(3) . .
C23 C17 C18 C26 1.8(5) . .
C16 C17 C18 C19 2.4(5) . .
C23 C17 C18 C19 -177.4(3) . .
C26 C18 C19 O6 -0.3(5) . .
C17 C18 C19 O6 178.9(3) . .
C26 C18 C19 N2 -178.7(3) . .
C17 C18 C19 N2 0.5(5) . .
C17 C16 C20 C21 1.4(5) . .
C15 C16 C20 C21 -177.8(3) . .
C16 C20 C21 C22 -0.4(6) . .
C20 C21 C22 C23 -0.9(6) . .
C21 C22 C23 C24 -177.9(4) . .
C21 C22 C23 C17 1.1(6) . .
C16 C17 C23 C24 179.0(3) . .
C18 C17 C23 C24 -1.3(5) . .
C16 C17 C23 C22 -0.1(5) . .
C18 C17 C23 C22 179.7(3) . .
C22 C23 C24 C25 179.2(4) . .
C17 C23 C24 C25 0.2(6) . .
C23 C24 C25 C26 0.4(7) . .
C17 C18 C26 C25 -1.3(6) . .
C19 C18 C26 C25 177.9(4) . .
C24 C25 C26 C18 0.2(7) . .
N2 C27 C28 O8 -158.8(3) . .
N2 C27 C28 O7 23.3(5) . .
N3 C29 C30 C31 -0.9(7) . .
C29 C30 C31 C32 0.4(7) . .
C30 C31 C32 C33 0.1(6) . .
C31 C32 C33 N3 -0.2(6) . .
N4 C34 C35 C36 -1.2(5) . .
C34 C35 C36 C37 1.2(5) . .
C35 C36 C37 C38 -0.6(5) . .
C36 C37 C38 N4 -0.1(6) . .
O2 C5 N1 C1 170.6(3) . .
C4 C5 N1 C1 -9.9(5) . .
O2 C5 N1 C13 -2.3(5) . .
C4 C5 N1 C13 177.2(3) . .
O1 C1 N1 C5 -173.8(3) . .
C2 C1 N1 C5 7.1(5) . .
O1 C1 N1 C13 -0.7(5) . .
C2 C1 N1 C13 -179.8(3) . .
C14 C13 N1 C5 102.0(4) . .
C14 C13 N1 C1 -71.6(4) . .
O6 C19 N2 C15 177.1(3) . .
C18 C19 N2 C15 -4.4(5) . .
O6 C19 N2 C27 -3.1(4) . .
C18 C19 N2 C27 175.4(3) . .
O5 C15 N2 C19 -176.2(3) . .
C16 C15 N2 C19 5.1(5) . .
O5 C15 N2 C27 4.0(5) . .
C16 C15 N2 C27 -174.7(3) . .
C28 C27 N2 C19 71.6(4) . .
C28 C27 N2 C15 -108.6(4) . .
C30 C29 N3 C33 0.7(6) . .
C30 C29 N3 Cu1 -179.1(3) . .
C32 C33 N3 C29 -0.2(5) . .
C32 C33 N3 Cu1 179.7(3) . .
O7 Cu1 N3 C29 -123.9(3) . .
O3 Cu1 N3 C29 67.1(3) . .
N4 Cu1 N3 C29 -25.4(7) . .
O3 Cu1 N3 C29 145.5(3) 2_566 .
Cu1 Cu1 N3 C29 110.4(3) 2_566 .
O7 Cu1 N3 C33 56.2(3) . .
O3 Cu1 N3 C33 -112.8(3) . .
N4 Cu1 N3 C33 154.8(5) . .
O3 Cu1 N3 C33 -34.4(3) 2_566 .
Cu1 Cu1 N3 C33 -69.5(3) 2_566 .
C35 C34 N4 C38 0.6(5) . .
C35 C34 N4 Cu1 -175.3(3) . .
C37 C38 N4 C34 0.1(5) . .
C37 C38 N4 Cu1 175.8(3) . .
O7 Cu1 N4 C34 -48.3(3) . .
O3 Cu1 N4 C34 120.6(2) . .
N3 Cu1 N4 C34 -146.9(5) . .
O3 Cu1 N4 C34 42.2(3) 2_566 .
Cu1 Cu1 N4 C34 77.1(2) 2_566 .
O7 Cu1 N4 C38 136.0(3) . .
O3 Cu1 N4 C38 -55.1(3) . .
N3 Cu1 N4 C38 37.5(6) . .
O3 Cu1 N4 C38 -133.4(3) 2_566 .
Cu1 Cu1 N4 C38 -98.6(2) 2_566 .
O4 C14 O3 Cu1 1.9(4) . .
C13 C14 O3 Cu1 -178.9(2) . .
O4 C14 O3 Cu1 178.6(2) . 2_566
C13 C14 O3 Cu1 -2.2(5) . 2_566
O7 Cu1 O3 C14 180.0(4) . .
N3 Cu1 O3 C14 -83.7(2) . .
N4 Cu1 O3 C14 84.4(2) . .
O3 Cu1 O3 C14 177.9(3) 2_566 .
Cu1 Cu1 O3 C14 177.9(3) 2_566 .
O7 Cu1 O3 Cu1 2.1(5) . 2_566
N3 Cu1 O3 Cu1 98.39(10) . 2_566
N4 Cu1 O3 Cu1 -93.48(10) . 2_566
O3 Cu1 O3 Cu1 0.0 2_566 2_566
O8 C28 O7 Cu1 5.6(5) . .
C27 C28 O7 Cu1 -176.7(2) . .
O3 Cu1 O7 C28 172.9(4) . .
N3 Cu1 O7 C28 76.6(2) . .
N4 Cu1 O7 C28 -91.6(2) . .
O3 Cu1 O7 C28 175.0(2) 2_566 .
Cu1 Cu1 O7 C28 174.7(2) 2_566 .
Cl1 C1S C2S Cl2 116.6(4) . .
Cl2 C1S C2S Cl1 -116.6(4) . .
Cl2 C1S Cl1 C2S 63.7(6) . .
Cl2 C2S Cl1 C1S -63.2(6) . .
Cl1 C2S Cl2 C1S 61.0(6) . .
Cl1 C1S Cl2 C2S -65.7(6) . .
